data_4072865
loop_
_publ_author_name
'Casas, Jos\'e M.'
'Forni\'es, Juan'
'Fuertes, Sara'
'Mart\'in, Antonio'
'Sicilia, Violeta'

_publ_section_title
;
 New Mono- and Polynuclear Alkynyl Complexes Containing Phenylacetylide as
 Terminal or Bridging Ligand. X-ray Structures of the Compounds
 NBu4[Pt(CH2C6H4P(o-tolyl)2-\kC,P)(C&#x22EE;CPh)2],
 [Pt(CH2C6H4P(o-tolyl)2-\kC,P)(C&#x22EE;CPh)(CO)],
 [{Pt(CH2C6H4P(o-tolyl)2-\kC,P)(\m-C&#x22EE;CPh)}2], and
 [{Pt(CH2C6H4P(o-tolyl)2-\kC,P)(C&#x22EE;CPh)2Cu}2]
;
_journal_issue 7
_journal_name_full Organometallics
_journal_page_first 1674
_journal_paper_doi 10.1021/om061102m
_journal_volume 26
_journal_year 2007
_chemical_formula_sum 'C53 H66 N P Pt'
_chemical_formula_weight 943.13
_chemical_name_systematic
; 
 ? 
;
_space_group_IT_number 14
_symmetry_cell_setting monoclinic
_symmetry_space_group_name_Hall '-P 2yn'
_symmetry_space_group_name_H-M 'P 1 21/n 1'
_atom_sites_solution_hydrogens geom
_atom_sites_solution_primary direct
_atom_sites_solution_secondary difmap
_audit_creation_method SHELXL-97
_cell_angle_alpha 90.00
_cell_angle_beta 108.2000(10)
_cell_angle_gamma 90.00
_cell_formula_units_Z 4
_cell_length_a 13.0788(7)
_cell_length_b 24.1198(12)
_cell_length_c 15.2094(7)
_cell_measurement_temperature 100(2)
_cell_volume 4557.9(4)
_computing_cell_refinement 'Bruker SMART'
_computing_data_collection 'Bruker SMART'
_computing_data_reduction 'Bruker SAINT'
_computing_molecular_graphics 'Bruker SHELXTL'
_computing_publication_material 'Bruker SHELXTL'
_computing_structure_refinement 'SHELXL-97 (Sheldrick, 1997)'
_computing_structure_solution 'SHELXS-97 (Sheldrick, 1990)'
_diffrn_ambient_temperature 100(2)
_diffrn_measured_fraction_theta_full 0.999
_diffrn_measured_fraction_theta_max 0.999
_diffrn_measurement_device_type 'CCD area detector'
_diffrn_measurement_method 'phi and omega scans'
_diffrn_radiation_monochromator graphite
_diffrn_radiation_source 'fine-focus sealed tube'
_diffrn_radiation_type MoK\a
_diffrn_radiation_wavelength 0.71073
_diffrn_reflns_av_R_equivalents 0.0347
_diffrn_reflns_av_sigmaI/netI 0.0604
_diffrn_reflns_limit_h_max 13
_diffrn_reflns_limit_h_min -15
_diffrn_reflns_limit_k_max 27
_diffrn_reflns_limit_k_min -28
_diffrn_reflns_limit_l_max 18
_diffrn_reflns_limit_l_min -10
_diffrn_reflns_number 25060
_diffrn_reflns_theta_full 25.04
_diffrn_reflns_theta_max 25.04
_diffrn_reflns_theta_min 1.64
_exptl_absorpt_coefficient_mu 3.149
_exptl_absorpt_correction_T_max 0.5577
_exptl_absorpt_correction_T_min 0.3731
_exptl_absorpt_correction_type none
_exptl_crystal_density_diffrn 1.374
_exptl_crystal_density_method 'not measured'
_exptl_crystal_F_000 1936
_exptl_crystal_size_max 0.39
_exptl_crystal_size_mid 0.31
_exptl_crystal_size_min 0.21
_refine_diff_density_max 0.890
_refine_diff_density_min -0.629
_refine_diff_density_rms 0.074
_refine_ls_extinction_method none
_refine_ls_goodness_of_fit_ref 1.007
_refine_ls_hydrogen_treatment mixed
_refine_ls_matrix_type full
_refine_ls_number_parameters 547
_refine_ls_number_reflns 8050
_refine_ls_number_restraints 4
_refine_ls_restrained_S_all 1.010
_refine_ls_R_factor_all 0.0467
_refine_ls_R_factor_gt 0.0319
_refine_ls_shift/su_max 0.004
_refine_ls_shift/su_mean 0.000
_refine_ls_structure_factor_coef Fsqd
_refine_ls_weighting_details 'calc w=1/[\s^2^(Fo^2^)+(0.0084P)^2^+0.0000P] where P=(Fo^2^+2Fc^2^)/3'
_refine_ls_weighting_scheme calc
_refine_ls_wR_factor_gt 0.0487
_refine_ls_wR_factor_ref 0.0506
_reflns_number_gt 6009
_reflns_number_total 8050
_reflns_threshold_expression >2sigma(I)
_cod_data_source_file om061102msi20061204_072502.cif
_cod_data_source_block 2
_cod_depositor_comments
;
The following automatic conversions were performed:

'_symmetry_cell_setting' value 'Monoclinic' changed to 'monoclinic'
according to /home/saulius/struct/CIF-dictionaries/cif_core.dic
dictionary named 'cif_core.dic' version 2.4.1 from 2010-06-29.

Automatic conversion script
Id: cif_fix_values 1715 2011-07-08 13:25:40Z adriana 
;
_cod_original_sg_symbol_H-M P2(1)/n
_cod_database_code 4072865

loop_
_symmetry_equiv_pos_as_xyz
'x, y, z'
'-x+1/2, y+1/2, -z+1/2'
'-x, -y, -z'
'x-1/2, -y-1/2, z-1/2'

loop_
_atom_site_label
_atom_site_type_symbol
_atom_site_fract_x
_atom_site_fract_y
_atom_site_fract_z
_atom_site_U_iso_or_equiv
_atom_site_adp_type
_atom_site_occupancy
_atom_site_symmetry_multiplicity
_atom_site_calc_flag
_atom_site_refinement_flags
_atom_site_disorder_assembly
_atom_site_disorder_group
Pt Pt 1.419842(13) 0.327644(8) -0.323853(11) 0.03806(6) Uani 1 1 d . B .
P1 P 1.35497(9) 0.41084(5) -0.30036(8) 0.0430(3) Uani 1 1 d . . .
C1 C 1.4826(3) 0.26192(19) -0.3648(3) 0.0382(12) Uani 1 1 d . . .
C2 C 1.5164(3) 0.2233(2) -0.3969(3) 0.0436(13) Uani 1 1 d . A .
C3 C 1.552(3) 0.1813(9) -0.4394(19) 0.050(2) Uani 0.50 1 d P A 1
C4 C 1.5580(9) 0.1267(10) -0.4101(11) 0.050(2) Uani 0.50 1 d P A 1
H4A H 1.5325 0.1196 -0.3591 0.060 Uiso 0.50 1 calc PR A 1
C5 C 1.5955(16) 0.0820(16) -0.445(3) 0.077(6) Uani 0.50 1 d P A 1
H5A H 1.5964 0.0459 -0.4200 0.092 Uiso 0.50 1 calc PR A 1
C6 C 1.6344(18) 0.0929(13) -0.524(2) 0.068(7) Uani 0.50 1 d P A 1
H6A H 1.6622 0.0633 -0.5514 0.081 Uiso 0.50 1 calc PR A 1
C7 C 1.6304(18) 0.1483(8) -0.5614(13) 0.057(5) Uani 0.50 1 d P A 1
H7A H 1.6537 0.1554 -0.6136 0.069 Uiso 0.50 1 calc PR A 1
C8 C 1.5918(14) 0.1914(6) -0.5190(9) 0.050(2) Uani 0.50 1 d P A 1
H8A H 1.5907 0.2281 -0.5420 0.060 Uiso 0.50 1 calc PR A 1
C3' C 1.552(3) 0.1700(10) -0.4358(18) 0.050(2) Uani 0.50 1 d P A 2
C4' C 1.5257(9) 0.1182(10) -0.4065(11) 0.050(2) Uani 0.50 1 d P A 2
H4'A H 1.4910 0.1150 -0.3604 0.060 Uiso 0.50 1 calc PR A 2
C5' C 1.5539(16) 0.0709(16) -0.450(3) 0.077(6) Uani 0.50 1 d P A 2
H5'A H 1.5367 0.0350 -0.4329 0.092 Uiso 0.50 1 calc PR A 2
C6' C 1.6002(15) 0.0750(13) -0.510(2) 0.068(7) Uani 0.50 1 d P A 2
H6'A H 1.6188 0.0422 -0.5361 0.081 Uiso 0.50 1 calc PR A 2
C7' C 1.6238(17) 0.1227(9) -0.5375(13) 0.057(5) Uani 0.50 1 d P A 2
H7'A H 1.6570 0.1240 -0.5848 0.069 Uiso 0.50 1 calc PR A 2
C8' C 1.6019(14) 0.1717(6) -0.4999(9) 0.050(2) Uani 0.50 1 d P A 2
H8'A H 1.6219 0.2063 -0.5197 0.060 Uiso 0.50 1 calc PR A 2
C9 C 1.3717(3) 0.28246(19) -0.2339(3) 0.0430(12) Uani 1 1 d . . .
C10 C 1.3429(3) 0.2568(2) -0.1772(3) 0.0452(13) Uani 1 1 d . B .
C11 C 1.3081(4) 0.2271(2) -0.1084(3) 0.0510(13) Uani 1 1 d . . .
C12 C 1.3347(4) 0.2436(2) -0.0175(4) 0.0644(16) Uani 1 1 d . B .
H12A H 1.3779 0.2757 0.0020 0.077 Uiso 1 1 calc R . .
C13 C 1.2998(4) 0.2144(3) 0.0463(4) 0.082(2) Uani 1 1 d . . .
H13A H 1.3201 0.2266 0.1088 0.098 Uiso 1 1 calc R B .
C14 C 1.2376(4) 0.1690(3) 0.0213(4) 0.0759(18) Uani 1 1 d . B .
H14A H 1.2155 0.1491 0.0661 0.091 Uiso 1 1 calc R . .
C15 C 1.2072(5) 0.1520(2) -0.0660(4) 0.099(2) Uani 1 1 d . . .
H15A H 1.1624 0.1203 -0.0840 0.119 Uiso 1 1 calc R B .
C16 C 1.2412(5) 0.1809(3) -0.1315(3) 0.089(2) Uani 1 1 d . B .
H16A H 1.2178 0.1686 -0.1940 0.107 Uiso 1 1 calc R . .
C17 C 1.3400(3) 0.44618(19) -0.4093(3) 0.0433(12) Uani 1 1 d . B .
C18 C 1.4035(3) 0.42335(18) -0.4578(3) 0.0393(12) Uani 1 1 d . . .
C19 C 1.3977(3) 0.44662(19) -0.5431(3) 0.0478(13) Uani 1 1 d . B .
H19A H 1.4411 0.4321 -0.5774 0.057 Uiso 1 1 calc R . .
C20 C 1.3295(4) 0.4906(2) -0.5782(3) 0.0581(14) Uani 1 1 d . . .
H20A H 1.3265 0.5061 -0.6364 0.070 Uiso 1 1 calc R B .
C21 C 1.2661(4) 0.5121(2) -0.5300(4) 0.0685(16) Uani 1 1 d . B .
H21A H 1.2183 0.5418 -0.5551 0.082 Uiso 1 1 calc R . .
C22 C 1.2721(4) 0.4902(2) -0.4449(4) 0.0627(15) Uani 1 1 d . . .
H22A H 1.2294 0.5054 -0.4105 0.075 Uiso 1 1 calc R B .
C23 C 1.4744(3) 0.37529(17) -0.4155(3) 0.0406(12) Uani 1 1 d . B .
H23A H 1.5472 0.3895 -0.3820 0.049 Uiso 1 1 calc R . .
H23B H 1.4811 0.3509 -0.4659 0.049 Uiso 1 1 calc R . .
C24 C 1.2353(10) 0.4367(4) -0.2663(8) 0.032(2) Uani 0.50 1 d P B 1
C25 C 1.1387(7) 0.4057(4) -0.2952(6) 0.0349(17) Uani 0.50 1 d P B 1
C26 C 1.0471(17) 0.4290(7) -0.2813(17) 0.030(4) Uani 0.50 1 d P B 1
H26A H 0.9807 0.4095 -0.3016 0.036 Uiso 0.50 1 calc PR B 1
C27 C 1.0518(7) 0.4811(4) -0.2376(6) 0.039(2) Uani 0.50 1 d P B 1
H27A H 0.9888 0.4954 -0.2274 0.047 Uiso 0.50 1 calc PR B 1
C28 C 1.1433(7) 0.5107(4) -0.2102(5) 0.0388(17) Uani 0.50 1 d P B 1
H28A H 1.1445 0.5468 -0.1849 0.047 Uiso 0.50 1 calc PR B 1
C29 C 1.2355(16) 0.4873(7) -0.2197(11) 0.037(3) Uani 0.50 1 d P B 1
H29A H 1.3020 0.5061 -0.1938 0.044 Uiso 0.50 1 calc PR B 1
C30 C 1.1339(12) 0.3480(9) -0.3349(11) 0.044(4) Uani 0.50 1 d P B 1
H30A H 1.0603 0.3337 -0.3500 0.066 Uiso 0.50 1 calc PR B 1
H30B H 1.1830 0.3236 -0.2893 0.066 Uiso 0.50 1 calc PR B 1
H30C H 1.1552 0.3492 -0.3912 0.066 Uiso 0.50 1 calc PR B 1
C24' C 1.2199(9) 0.4093(4) -0.2933(7) 0.032(2) Uani 0.50 1 d P B 2
C25' C 1.1701(7) 0.4527(4) -0.2656(6) 0.0349(17) Uani 0.50 1 d P B 2
C26' C 1.0617(17) 0.4495(7) -0.2705(17) 0.030(4) Uani 0.50 1 d P B 2
H26B H 1.0273 0.4797 -0.2513 0.036 Uiso 0.50 1 calc PR B 2
C27' C 1.0058(8) 0.4014(4) -0.3036(6) 0.039(2) Uani 0.50 1 d P B 2
H27B H 0.9320 0.3990 -0.3075 0.047 Uiso 0.50 1 calc PR B 2
C28' C 1.0535(7) 0.3569(4) -0.3312(6) 0.0388(17) Uani 0.50 1 d P B 2
H28' H 1.0142 0.3238 -0.3529 0.047 Uiso 0.50 1 calc PR B 2
C29' C 1.1572(11) 0.3614(9) -0.3266(11) 0.037(3) Uani 0.50 1 d P B 2
H29B H 1.1904 0.3309 -0.3465 0.044 Uiso 0.50 1 calc PR B 2
C30' C 1.2280(14) 0.5063(6) -0.2302(10) 0.044(4) Uani 0.50 1 d P B 2
H30D H 1.3024 0.5038 -0.2313 0.066 Uiso 0.50 1 calc PR B 2
H30E H 1.2279 0.5128 -0.1667 0.066 Uiso 0.50 1 calc PR B 2
H30F H 1.1913 0.5370 -0.2698 0.066 Uiso 0.50 1 calc PR B 2
C31 C 1.4604(14) 0.4453(8) -0.2015(13) 0.039(2) Uani 0.50 1 d P B 1
C32 C 1.4800(12) 0.4294(6) -0.1095(12) 0.039(2) Uani 0.50 1 d P B 1
C33 C 1.572(2) 0.4559(10) -0.0424(16) 0.057(5) Uani 0.50 1 d P B 1
H33A H 1.5893 0.4467 0.0214 0.068 Uiso 0.50 1 calc PR B 1
C34 C 1.634(2) 0.4934(10) -0.0695(19) 0.069(6) Uani 0.50 1 d P B 1
H34A H 1.6945 0.5090 -0.0245 0.083 Uiso 0.50 1 calc PR B 1
C35 C 1.6106(17) 0.5088(9) -0.1577(13) 0.056(4) Uani 0.50 1 d P B 1
H35A H 1.6522 0.5367 -0.1746 0.067 Uiso 0.50 1 calc PR B 1
C36 C 1.5237(10) 0.4834(6) -0.2264(8) 0.039(2) Uani 0.50 1 d P B 1
H36A H 1.5095 0.4928 -0.2897 0.046 Uiso 0.50 1 calc PR B 1
C37 C 1.422(4) 0.393(2) -0.082(4) 0.063(4) Uani 0.50 1 d P B 1
H37A H 1.3656 0.3782 -0.1355 0.095 Uiso 0.50 1 calc PR B 1
H37B H 1.3894 0.4104 -0.0391 0.095 Uiso 0.50 1 calc PR B 1
H37C H 1.4686 0.3622 -0.0500 0.095 Uiso 0.50 1 calc PR B 1
C31' C 1.4520(15) 0.4573(8) -0.2247(11) 0.039(2) Uani 0.50 1 d P B 2
C32' C 1.4833(12) 0.4471(6) -0.1287(12) 0.039(2) Uani 0.50 1 d P B 2
C33' C 1.563(2) 0.4770(10) -0.0717(16) 0.057(5) Uani 0.50 1 d P B 2
H33B H 1.5829 0.4704 -0.0070 0.068 Uiso 0.50 1 calc PR B 2
C34' C 1.617(2) 0.5166(11) -0.1037(19) 0.069(6) Uani 0.50 1 d P B 2
H34B H 1.6739 0.5367 -0.0612 0.083 Uiso 0.50 1 calc PR B 2
C35' C 1.5906(17) 0.5278(9) -0.1992(12) 0.056(4) Uani 0.50 1 d P B 2
H35B H 1.6301 0.5540 -0.2221 0.067 Uiso 0.50 1 calc PR B 2
C36' C 1.5043(10) 0.4992(6) -0.2589(9) 0.039(2) Uani 0.50 1 d P B 2
H36B H 1.4806 0.5080 -0.3230 0.046 Uiso 0.50 1 calc PR B 2
C37' C 1.417(4) 0.401(2) -0.085(4) 0.063(4) Uani 0.50 1 d P B 2
H37D H 1.4502 0.3986 -0.0174 0.095 Uiso 0.50 1 calc PR B 2
H37E H 1.4190 0.3644 -0.1123 0.095 Uiso 0.50 1 calc PR B 2
H37F H 1.3414 0.4127 -0.0984 0.095 Uiso 0.50 1 calc PR B 2
N N 1.2114(2) 0.25799(14) -0.6100(2) 0.0359(9) Uani 1 1 d . . .
C38 C 1.3145(3) 0.28692(18) -0.6107(3) 0.0465(12) Uani 1 1 d . C .
H38A H 1.3769 0.2634 -0.5782 0.056 Uiso 1 1 calc R . .
H38B H 1.3214 0.3224 -0.5766 0.056 Uiso 1 1 calc R . .
C39 C 1.3168(4) 0.2984(2) -0.7085(3) 0.0809(19) Uani 1 1 d D . .
C40 C 1.4148(6) 0.3323(3) -0.7042(6) 0.086(3) Uani 0.70 1 d PD C 1
H40A H 1.4795 0.3149 -0.6609 0.103 Uiso 0.70 1 calc PR C 1
H40B H 1.4074 0.3700 -0.6811 0.103 Uiso 0.70 1 calc PR C 1
C41 C 1.4280(6) 0.3363(3) -0.8011(5) 0.084(2) Uani 0.70 1 d PD C 1
H41A H 1.4934 0.3573 -0.7974 0.126 Uiso 0.70 1 calc PR C 1
H41B H 1.3654 0.3552 -0.8432 0.126 Uiso 0.70 1 calc PR C 1
H41C H 1.4337 0.2990 -0.8245 0.126 Uiso 0.70 1 calc PR C 1
C40' C 1.4332(8) 0.3132(7) -0.6991(18) 0.086(3) Uani 0.30 1 d PD C 2
H40C H 1.4652 0.3337 -0.6405 0.103 Uiso 0.30 1 calc PR C 2
H40D H 1.4344 0.3379 -0.7508 0.103 Uiso 0.30 1 calc PR C 2
C41' C 1.5012(14) 0.2614(7) -0.6998(11) 0.084(2) Uani 0.30 1 d PD C 2
H41D H 1.5764 0.2722 -0.6884 0.126 Uiso 0.30 1 calc PR C 2
H41E H 1.4742 0.2431 -0.7602 0.126 Uiso 0.30 1 calc PR C 2
H41F H 1.4963 0.2358 -0.6512 0.126 Uiso 0.30 1 calc PR C 2
C42 C 1.2256(3) 0.24211(17) -0.5106(2) 0.0376(11) Uani 1 1 d . . .
H42A H 1.2909 0.2188 -0.4876 0.045 Uiso 1 1 calc R . .
H42B H 1.2377 0.2762 -0.4726 0.045 Uiso 1 1 calc R . .
C43 C 1.1318(3) 0.21119(19) -0.4973(3) 0.0554(14) Uani 1 1 d . . .
H43A H 1.1139 0.1793 -0.5402 0.067 Uiso 1 1 calc R . .
H43B H 1.0683 0.2360 -0.5122 0.067 Uiso 1 1 calc R . .
C44 C 1.1570(3) 0.19037(19) -0.3978(3) 0.0544(14) Uani 1 1 d . . .
H44A H 1.1780 0.2221 -0.3545 0.065 Uiso 1 1 calc R . .
H44B H 1.0917 0.1733 -0.3896 0.065 Uiso 1 1 calc R . .
C45 C 1.2457(5) 0.1489(2) -0.3753(3) 0.096(2) Uani 1 1 d . . .
H45A H 1.2621 0.1372 -0.3106 0.145 Uiso 1 1 calc R . .
H45B H 1.3100 0.1655 -0.3846 0.145 Uiso 1 1 calc R . .
H45C H 1.2235 0.1166 -0.4159 0.145 Uiso 1 1 calc R . .
C46 C 1.1148(3) 0.29596(17) -0.6479(3) 0.0412(12) Uani 1 1 d . . .
H46A H 1.1148 0.3099 -0.7091 0.049 Uiso 1 1 calc R . .
H46B H 1.0485 0.2737 -0.6577 0.049 Uiso 1 1 calc R . .
C47 C 1.1101(3) 0.34471(18) -0.5881(3) 0.0521(14) Uani 1 1 d . . .
H47A H 1.1787 0.3654 -0.5735 0.062 Uiso 1 1 calc R . .
H47B H 1.1022 0.3312 -0.5291 0.062 Uiso 1 1 calc R . .
C48 C 1.0188(4) 0.38328(19) -0.6332(3) 0.0620(15) Uani 1 1 d . . .
H48A H 1.0357 0.4032 -0.6839 0.074 Uiso 1 1 calc R . .
H48B H 0.9533 0.3609 -0.6614 0.074 Uiso 1 1 calc R . .
C49 C 0.9946(4) 0.42521(19) -0.5696(3) 0.0734(17) Uani 1 1 d . . .
H49A H 0.9327 0.4477 -0.6042 0.110 Uiso 1 1 calc R . .
H49B H 1.0573 0.4492 -0.5442 0.110 Uiso 1 1 calc R . .
H49C H 0.9779 0.4061 -0.5189 0.110 Uiso 1 1 calc R . .
C50 C 1.1925(3) 0.20682(17) -0.6708(3) 0.0440(12) Uani 1 1 d . . .
H50A H 1.1902 0.2181 -0.7339 0.053 Uiso 1 1 calc R . .
H50B H 1.1211 0.1913 -0.6749 0.053 Uiso 1 1 calc R . .
C51 C 1.2760(3) 0.16138(17) -0.6381(3) 0.0454(13) Uani 1 1 d . . .
H51A H 1.3482 0.1763 -0.6329 0.054 Uiso 1 1 calc R . .
H51B H 1.2770 0.1483 -0.5761 0.054 Uiso 1 1 calc R . .
C52 C 1.2508(3) 0.11331(18) -0.7053(3) 0.0460(12) Uani 1 1 d . . .
H52A H 1.2559 0.1257 -0.7658 0.055 Uiso 1 1 calc R . .
H52B H 1.1761 0.1007 -0.7147 0.055 Uiso 1 1 calc R . .
C53 C 1.3283(3) 0.06507(18) -0.6694(3) 0.0549(14) Uani 1 1 d . . .
H53A H 1.3099 0.0345 -0.7141 0.082 Uiso 1 1 calc R . .
H53B H 1.3227 0.0524 -0.6099 0.082 Uiso 1 1 calc R . .
H53C H 1.4021 0.0773 -0.6613 0.082 Uiso 1 1 calc R . .

loop_
_atom_site_aniso_label
_atom_site_aniso_U_11
_atom_site_aniso_U_22
_atom_site_aniso_U_33
_atom_site_aniso_U_23
_atom_site_aniso_U_13
_atom_site_aniso_U_12
Pt 0.02457(9) 0.05143(12) 0.03088(10) -0.00276(10) -0.00191(7) -0.00776(10)
P1 0.0254(7) 0.0580(9) 0.0471(8) -0.0022(6) 0.0135(6) -0.0077(6)
C1 0.024(3) 0.055(4) 0.024(3) 0.002(2) -0.010(2) -0.008(2)
C2 0.024(3) 0.072(4) 0.025(3) 0.002(3) -0.006(2) -0.004(3)
C3 0.028(2) 0.073(6) 0.036(2) 0.000(3) -0.007(2) 0.018(5)
C4 0.028(2) 0.073(6) 0.036(2) 0.000(3) -0.007(2) 0.018(5)
C5 0.042(14) 0.097(14) 0.053(6) -0.030(8) -0.042(13) 0.032(12)
C6 0.018(11) 0.104(18) 0.064(11) -0.027(12) -0.011(9) 0.021(9)
C7 0.039(4) 0.108(19) 0.025(9) 0.008(8) 0.009(6) 0.014(10)
C8 0.028(2) 0.073(6) 0.036(2) 0.000(3) -0.007(2) 0.018(5)
C3' 0.028(2) 0.073(6) 0.036(2) 0.000(3) -0.007(2) 0.018(5)
C4' 0.028(2) 0.073(6) 0.036(2) 0.000(3) -0.007(2) 0.018(5)
C5' 0.042(14) 0.097(14) 0.053(6) -0.030(8) -0.042(13) 0.032(12)
C6' 0.018(11) 0.104(18) 0.064(11) -0.027(12) -0.011(9) 0.021(9)
C7' 0.039(4) 0.108(19) 0.025(9) 0.008(8) 0.009(6) 0.014(10)
C8' 0.028(2) 0.073(6) 0.036(2) 0.000(3) -0.007(2) 0.018(5)
C9 0.028(3) 0.058(4) 0.032(3) -0.004(2) -0.008(2) 0.004(2)
C10 0.029(3) 0.063(4) 0.036(3) -0.001(3) -0.001(2) 0.001(2)
C11 0.034(3) 0.074(4) 0.042(3) 0.008(3) 0.006(2) 0.007(3)
C12 0.042(3) 0.105(5) 0.050(4) -0.006(3) 0.019(3) -0.010(3)
C13 0.062(4) 0.150(6) 0.039(4) 0.002(4) 0.025(3) -0.017(4)
C14 0.041(3) 0.133(6) 0.053(4) 0.030(4) 0.014(3) 0.002(4)
C15 0.116(5) 0.114(6) 0.056(4) 0.028(4) 0.012(4) -0.044(4)
C16 0.123(5) 0.107(6) 0.035(3) 0.003(3) 0.020(3) -0.039(4)
C17 0.043(3) 0.044(3) 0.050(3) 0.000(2) 0.024(3) -0.014(2)
C18 0.031(3) 0.045(3) 0.046(3) -0.009(2) 0.018(2) -0.017(2)
C19 0.043(3) 0.055(4) 0.051(3) -0.004(3) 0.024(3) -0.012(3)
C20 0.067(4) 0.056(4) 0.061(4) 0.010(3) 0.035(3) -0.012(3)
C21 0.073(4) 0.061(4) 0.089(5) 0.026(3) 0.050(4) 0.014(3)
C22 0.068(4) 0.054(4) 0.087(4) 0.013(3) 0.056(3) 0.005(3)
C23 0.027(2) 0.051(3) 0.041(3) -0.015(2) 0.007(2) -0.010(2)
C24 0.027(4) 0.043(8) 0.025(6) -0.005(4) 0.004(4) -0.004(5)
C25 0.030(4) 0.046(5) 0.026(4) 0.004(3) 0.006(3) -0.002(4)
C26 0.030(6) 0.026(13) 0.032(7) -0.003(9) 0.007(5) -0.017(6)
C27 0.037(4) 0.039(6) 0.043(5) 0.000(4) 0.017(4) 0.012(4)
C28 0.029(4) 0.046(5) 0.039(4) 0.006(3) 0.007(3) -0.005(3)
C29 0.033(5) 0.037(9) 0.046(6) 0.010(4) 0.022(4) 0.000(5)
C30 0.042(6) 0.045(10) 0.039(6) -0.005(4) 0.004(5) -0.011(5)
C24' 0.027(4) 0.043(8) 0.025(6) -0.005(4) 0.004(4) -0.004(5)
C25' 0.030(4) 0.046(5) 0.026(4) 0.004(3) 0.006(3) -0.002(4)
C26' 0.030(6) 0.026(13) 0.032(7) -0.003(9) 0.007(5) -0.017(6)
C27' 0.037(4) 0.039(6) 0.043(5) 0.000(4) 0.017(4) 0.012(4)
C28' 0.029(4) 0.046(5) 0.039(4) 0.006(3) 0.007(3) -0.005(3)
C29' 0.033(5) 0.037(9) 0.046(6) 0.010(4) 0.022(4) 0.000(5)
C30' 0.042(6) 0.045(10) 0.039(6) -0.005(4) 0.004(5) -0.011(5)
C31 0.032(2) 0.044(6) 0.043(6) -0.008(4) 0.017(3) 0.002(3)
C32 0.032(2) 0.044(6) 0.043(6) -0.008(4) 0.017(3) 0.002(3)
C33 0.045(6) 0.076(18) 0.041(12) -0.024(8) 0.001(9) 0.024(10)
C34 0.041(8) 0.087(18) 0.080(18) -0.048(11) 0.021(10) 0.002(10)
C35 0.050(8) 0.059(13) 0.072(15) -0.028(8) 0.038(10) -0.014(7)
C36 0.032(2) 0.044(6) 0.043(6) -0.008(4) 0.017(3) 0.002(3)
C37 0.061(5) 0.086(13) 0.037(5) -0.015(6) 0.008(4) 0.032(6)
C31' 0.032(2) 0.044(6) 0.043(6) -0.008(4) 0.017(3) 0.002(3)
C32' 0.032(2) 0.044(6) 0.043(6) -0.008(4) 0.017(3) 0.002(3)
C33' 0.045(6) 0.076(18) 0.041(12) -0.024(8) 0.001(9) 0.024(10)
C34' 0.041(8) 0.087(18) 0.080(18) -0.048(11) 0.021(10) 0.002(10)
C35' 0.050(8) 0.059(13) 0.072(15) -0.028(8) 0.038(10) -0.014(7)
C36' 0.032(2) 0.044(6) 0.043(6) -0.008(4) 0.017(3) 0.002(3)
C37' 0.061(5) 0.086(13) 0.037(5) -0.015(6) 0.008(4) 0.032(6)
N 0.025(2) 0.051(3) 0.024(2) -0.0043(18) -0.0026(16) 0.0021(17)
C38 0.029(3) 0.056(3) 0.054(3) -0.012(3) 0.012(2) -0.007(2)
C39 0.063(4) 0.142(6) 0.049(4) 0.037(3) 0.035(3) -0.004(4)
C40 0.153(7) 0.058(7) 0.073(4) -0.024(5) 0.072(5) -0.015(5)
C41 0.105(6) 0.082(6) 0.083(6) -0.007(5) 0.056(5) -0.023(5)
C40' 0.153(7) 0.058(7) 0.073(4) -0.024(5) 0.072(5) -0.015(5)
C41' 0.105(6) 0.082(6) 0.083(6) -0.007(5) 0.056(5) -0.023(5)
C42 0.026(2) 0.055(3) 0.027(3) 0.001(2) 0.001(2) -0.002(2)
C43 0.042(3) 0.079(4) 0.042(3) 0.007(3) 0.007(2) -0.011(3)
C44 0.048(3) 0.058(4) 0.056(4) 0.008(3) 0.015(3) -0.001(3)
C45 0.148(6) 0.078(5) 0.060(4) 0.024(3) 0.027(4) 0.023(4)
C46 0.030(3) 0.055(3) 0.030(3) 0.003(2) -0.003(2) 0.007(2)
C47 0.043(3) 0.062(4) 0.044(3) -0.006(3) 0.003(2) 0.009(2)
C48 0.067(4) 0.059(4) 0.052(3) 0.000(3) 0.005(3) 0.017(3)
C49 0.090(4) 0.074(4) 0.048(4) 0.003(3) 0.010(3) 0.038(3)
C50 0.036(3) 0.053(3) 0.035(3) -0.009(2) -0.001(2) 0.005(2)
C51 0.027(2) 0.061(4) 0.040(3) 0.000(2) -0.002(2) 0.009(2)
C52 0.036(3) 0.057(4) 0.040(3) 0.001(2) 0.005(2) 0.008(2)
C53 0.042(3) 0.068(4) 0.054(3) 0.000(3) 0.013(2) 0.018(3)

loop_
_atom_type_symbol
_atom_type_description
_atom_type_scat_dispersion_real
_atom_type_scat_dispersion_imag
_atom_type_scat_source
C C 0.0033 0.0016 'International Tables Vol C Tables 4.2.6.8 and 6.1.1.4'
H H 0.0000 0.0000 'International Tables Vol C Tables 4.2.6.8 and 6.1.1.4'
N N 0.0061 0.0033 'International Tables Vol C Tables 4.2.6.8 and 6.1.1.4'
P P 0.1023 0.0942 'International Tables Vol C Tables 4.2.6.8 and 6.1.1.4'
Pt Pt -1.7033 8.3905 'International Tables Vol C Tables 4.2.6.8 and 6.1.1.4'

loop_
_geom_angle_atom_site_label_1
_geom_angle_atom_site_label_2
_geom_angle_atom_site_label_3
_geom_angle
C1 Pt C9 91.66(18)
C1 Pt C23 88.20(17)
C9 Pt C23 178.45(15)
C1 Pt P1 168.84(13)
C9 Pt P1 99.37(13)
C23 Pt P1 80.82(12)
C24' P1 C31' 118.7(7)
C24' P1 C17 103.6(4)
C31' P1 C17 98.3(5)
C24' P1 C31 116.6(7)
C31' P1 C31 13.5(9)
C17 P1 C31 111.3(5)
C24' P1 C24 23.8(3)
C31' P1 C24 95.6(7)
C17 P1 C24 103.4(4)
C31 P1 C24 95.6(7)
C24' P1 Pt 114.6(3)
C31' P1 Pt 115.4(6)
C17 P1 Pt 102.23(16)
C31 P1 Pt 107.6(6)
C24 P1 Pt 136.0(3)
C2 C1 Pt 174.7(4)
C1 C2 C3 175.8(12)
C1 C2 C3' 174.7(18)
C3 C2 C3' 8(3)
C2 C3 C4 123(3)
C2 C3 C8 121.8(18)
C4 C3 C8 115.1(18)
C5 C4 C3 128(2)
C4 C5 C6 116(3)
C7 C6 C5 120(3)
C8 C7 C6 119(2)
C7 C8 C3 121.6(12)
C8' C3' C4' 119.1(18)
C8' C3' C2 122(2)
C4' C3' C2 119(3)
C3' C4' C5' 116(2)
C6' C5' C4' 122(3)
C5' C6' C7' 122(3)
C6' C7' C8' 122(2)
C3' C8' C7' 119.2(15)
C10 C9 Pt 177.5(4)
C9 C10 C11 178.9(6)
C12 C11 C16 115.3(5)
C12 C11 C10 122.9(5)
C16 C11 C10 121.8(5)
C11 C12 C13 121.4(5)
C14 C13 C12 121.1(5)
C15 C14 C13 120.0(6)
C14 C15 C16 119.8(6)
C11 C16 C15 122.3(5)
C22 C17 C18 121.0(4)
C22 C17 P1 126.2(4)
C18 C17 P1 112.8(4)
C17 C18 C19 117.9(5)
C17 C18 C23 118.2(4)
C19 C18 C23 123.9(4)
C20 C19 C18 120.7(5)
C21 C20 C19 120.6(5)
C20 C21 C22 119.5(5)
C21 C22 C17 120.3(5)
C18 C23 Pt 114.5(3)
C29 C24 C25 118.3(13)
C29 C24 P1 123.3(11)
C25 C24 P1 118.2(8)
C26 C25 C24 117.7(10)
C26 C25 C30 120.0(10)
C24 C25 C30 122.2(10)
C25 C26 C27 121.0(13)
C28 C27 C26 121.5(11)
C27 C28 C29 118.2(12)
C28 C29 C24 122.9(18)
C25' C24' C29' 117.2(12)
C25' C24' P1 124.9(8)
C29' C24' P1 117.6(10)
C24' C25' C26' 120.9(11)
C24' C25' C30' 122.1(10)
C26' C25' C30' 117.0(12)
C27' C26' C25' 118.6(19)
C28' C27' C26' 122.0(15)
C29' C28' C27' 118.1(11)
C28' C29' C24' 123.2(17)
C36 C31 C32 121.7(13)
C36 C31 P1 115.5(10)
C32 C31 P1 122.5(11)
C37 C32 C31 124(2)
C37 C32 C33 120(3)
C31 C32 C33 115.7(14)
C34 C33 C32 121.1(19)
C35 C34 C33 121(3)
C34 C35 C36 120(2)
C31 C36 C35 120.1(12)
C36' C31' C32' 119.4(12)
C36' C31' P1 122.3(9)
C32' C31' P1 118.0(11)
C33' C32' C31' 119.5(13)
C33' C32' C37' 120(2)
C31' C32' C37' 121(2)
C32' C33' C34' 122.1(19)
C33' C34' C35' 121(3)
C36' C35' C34' 118(2)
C35' C36' C31' 120.2(11)
C42 N C50 110.4(3)
C42 N C46 111.0(3)
C50 N C46 107.6(3)
C42 N C38 106.9(3)
C50 N C38 110.2(3)
C46 N C38 110.8(3)
N C38 C39 112.2(3)
C40 C39 C38 109.5(5)
C40 C39 C40' 19.5(9)
C38 C39 C40' 105.9(11)
C39 C40 C41 110.0(6)
C39 C40' C41' 111.8(12)
C43 C42 N 114.2(3)
C42 C43 C44 111.4(3)
C45 C44 C43 111.1(4)
C47 C46 N 115.4(3)
C46 C47 C48 112.8(4)
C49 C48 C47 115.0(4)
N C50 C51 115.2(3)
C52 C51 C50 110.5(3)
C51 C52 C53 111.3(3)

loop_
_geom_bond_atom_site_label_1
_geom_bond_atom_site_label_2
_geom_bond_distance
Pt C1 1.973(5)
Pt C9 1.998(5)
Pt C23 2.097(4)
Pt P1 2.2501(13)
P1 C24' 1.804(12)
P1 C31' 1.81(2)
P1 C17 1.819(4)
P1 C31 1.89(2)
P1 C24 1.901(12)
C1 C2 1.198(6)
C2 C3 1.36(3)
C2 C3' 1.55(2)
C3 C4 1.39(2)
C3 C8 1.48(3)
C4 C5 1.36(4)
C5 C6 1.47(6)
C6 C7 1.45(4)
C7 C8 1.40(3)
C3' C8' 1.33(3)
C3' C4' 1.41(2)
C4' C5' 1.42(4)
C5' C6' 1.25(5)
C6' C7' 1.29(4)
C7' C8' 1.38(3)
C9 C10 1.213(5)
C10 C11 1.454(6)
C11 C12 1.375(6)
C11 C16 1.392(6)
C12 C13 1.387(6)
C13 C14 1.346(7)
C14 C15 1.326(6)
C15 C16 1.397(6)
C17 C22 1.381(6)
C17 C18 1.385(5)
C18 C19 1.393(5)
C18 C23 1.499(5)
C19 C20 1.382(6)
C20 C21 1.368(6)
C21 C22 1.377(6)
C24 C29 1.41(2)
C24 C25 1.416(15)
C25 C26 1.40(3)
C25 C30 1.51(2)
C26 C27 1.414(17)
C27 C28 1.344(11)
C28 C29 1.379(16)
C24' C25' 1.366(15)
C24' C29' 1.417(17)
C25' C26' 1.40(2)
C25' C30' 1.51(2)
C26' C27' 1.380(13)
C27' C28' 1.372(11)
C28' C29' 1.341(15)
C31 C36 1.366(15)
C31 C32 1.396(14)
C32 C37 1.32(7)
C32 C33 1.46(3)
C33 C34 1.36(5)
C34 C35 1.33(3)
C35 C36 1.42(3)
C31' C36' 1.408(15)
C31' C32' 1.409(15)
C32' C33' 1.34(3)
C32' C37' 1.68(7)
C33' C34' 1.37(5)
C34' C35' 1.41(3)
C35' C36' 1.39(3)
N C42 1.514(4)
N C50 1.515(4)
N C46 1.521(4)
N C38 1.521(4)
C38 C39 1.521(5)
C39 C40 1.506(5)
C39 C40' 1.527(5)
C40 C41 1.539(5)
C40' C41' 1.536(5)
C42 C43 1.503(5)
C43 C44 1.529(5)
C44 C45 1.489(6)
C46 C47 1.499(5)
C47 C48 1.500(5)
C48 C49 1.500(5)
C50 C51 1.518(5)
C51 C52 1.512(5)
C52 C53 1.528(5)
